data_4512905
loop_
_publ_author_name
'Yang, Qian'
'Cheng, Xin'
'Gao, Chen'
'Wang, BingWu'
'Wang, ZheMing'
'Gao, Song'

_publ_section_title
;
 Structural Distortion Controlled Spin-Crossover Behavior
;
_journal_issue 6
_journal_name_full 'Crystal Growth &amp; Design'
_journal_page_first 2565
_journal_paper_doi 10.1021/acs.cgd.5b00175
_journal_volume 15
_journal_year 2015
_chemical_formula_moiety 'C38 H22 Fe N12 S2'
_chemical_formula_sum 'C38 H22 Fe N12 S2'
_chemical_formula_weight 766.65
_chemical_name_systematic
; 
 ? 
;
_space_group_IT_number 60
_symmetry_cell_setting orthorhombic
_symmetry_space_group_name_Hall '-P 2n 2ab'
_symmetry_space_group_name_H-M 'P b c n'
_atom_sites_solution_hydrogens geom
_atom_sites_solution_primary direct
_atom_sites_solution_secondary difmap
_audit_creation_method SHELXL-97
_cell_angle_alpha 90.00
_cell_angle_beta 90.00
_cell_angle_gamma 90.00
_cell_formula_units_Z 4
_cell_length_a 12.4943(5)
_cell_length_b 9.8440(4)
_cell_length_c 26.5445(13)
_cell_measurement_reflns_used 3011
_cell_measurement_temperature 100.00(10)
_cell_measurement_theta_max 28.3242
_cell_measurement_theta_min 2.7382
_cell_volume 3264.8(2)
_computing_structure_refinement 'SHELXL-97 (Sheldrick, 1997)'
_computing_structure_solution 'SHELXS-97 (Sheldrick, 1990)'
_diffrn_ambient_temperature 100.00(10)
_diffrn_measured_fraction_theta_full 0.9957
_diffrn_measured_fraction_theta_max 0.9665
_diffrn_measurement_device_type 'SuperNova, Dual, Cu at zero, Atlas'
_diffrn_measurement_method '\w scans'
_diffrn_radiation_monochromator mirror
_diffrn_radiation_source 'SuperNova (Mo) X-ray Source'
_diffrn_radiation_type MoK\a
_diffrn_radiation_wavelength 0.71073
_diffrn_reflns_av_R_equivalents 0.0622
_diffrn_reflns_av_unetI/netI 0.0665
_diffrn_reflns_limit_h_max 16
_diffrn_reflns_limit_h_min -13
_diffrn_reflns_limit_k_max 13
_diffrn_reflns_limit_k_min -12
_diffrn_reflns_limit_l_max 31
_diffrn_reflns_limit_l_min -34
_diffrn_reflns_number 12758
_diffrn_reflns_theta_full 24.9737
_diffrn_reflns_theta_max 28.39
_diffrn_reflns_theta_min 2.74
_exptl_absorpt_coefficient_mu 0.642
_exptl_absorpt_correction_T_max 1.00000
_exptl_absorpt_correction_T_min 0.40305
_exptl_absorpt_correction_type multi-scan
_exptl_absorpt_process_details
;
CrysAlisPro, Agilent Technologies,
Version 1.171.36.20 (release 27-06-2012 CrysAlis171 .NET)
(compiled Jul 11 2012,15:38:31)
Empirical absorption correction using spherical harmonics,
 implemented in SCALE3 ABSPACK scaling algorithm.
;
_exptl_crystal_colour black
_exptl_crystal_density_diffrn 1.560
_exptl_crystal_density_method 'not measured'
_exptl_crystal_description block
_exptl_crystal_F_000 1568
_exptl_crystal_size_max 0.2
_exptl_crystal_size_mid 0.1
_exptl_crystal_size_min 0.05
_refine_diff_density_max 1.004
_refine_diff_density_min -0.594
_refine_diff_density_rms 0.086
_refine_ls_extinction_method none
_refine_ls_goodness_of_fit_ref 1.062
_refine_ls_hydrogen_treatment mixed
_refine_ls_matrix_type full
_refine_ls_number_parameters 244
_refine_ls_number_reflns 3605
_refine_ls_number_restraints 0
_refine_ls_restrained_S_all 1.062
_refine_ls_R_factor_all 0.0935
_refine_ls_R_factor_gt 0.0584
_refine_ls_shift/su_max 0.000
_refine_ls_shift/su_mean 0.000
_refine_ls_structure_factor_coef Fsqd
_refine_ls_weighting_details 'calc w=1/[\s^2^(Fo^2^)+(0.0558P)^2^+4.0614P] where P=(Fo^2^+2Fc^2^)/3'
_refine_ls_weighting_scheme calc
_refine_ls_wR_factor_gt 0.1272
_refine_ls_wR_factor_ref 0.1456
_reflns_number_gt 2533
_reflns_number_total 3605
_reflns_threshold_expression >2sigma(I)
_cod_data_source_file cg5b00175_si_002.cif
_cod_data_source_block LS-1
_cod_depositor_comments
;
The following automatic conversions were performed:

'_symmetry_cell_setting' value 'Orthorhombic' changed to
'orthorhombic' according to
/usr/data/users/saulius/crontab/automatic-downloads/rss-feeds/ACS/lib/dictionaries/cif_core.dic
dictionary named 'cif_core.dic' version 2.4.2 from 2011-04-26.

Automatic conversion script
Id: cif_fix_values 3271 2015-04-21 07:52:19Z andrius 

 Adding full bibliography for 4512905--4512907.cif.
;
_cod_original_sg_symbol_H-M 'Pbcn '
_cod_database_code 4512905

loop_
_symmetry_equiv_pos_as_xyz
'x, y, z'
'-x+1/2, -y+1/2, z+1/2'
'-x, y, -z+1/2'
'x+1/2, -y+1/2, -z'
'-x, -y, -z'
'x-1/2, y-1/2, -z-1/2'
'x, -y, z-1/2'
'-x-1/2, y-1/2, z'

loop_
_atom_site_label
_atom_site_type_symbol
_atom_site_fract_x
_atom_site_fract_y
_atom_site_fract_z
_atom_site_U_iso_or_equiv
_atom_site_adp_type
_atom_site_occupancy
_atom_site_symmetry_multiplicity
_atom_site_calc_flag
_atom_site_refinement_flags
C4 C 0.5800(3) 0.4045(3) 0.36557(12) 0.0219(7) Uani 1 1 d .
C3 C 0.4840(3) 0.4643(3) 0.38134(13) 0.0259(8) Uani 1 1 d .
H3A H 0.4840 0.5301 0.4065 0.031 Uiso 1 1 calc R
C2 C 0.3905(3) 0.4246(3) 0.35935(14) 0.0288(8) Uani 1 1 d .
H2A H 0.3259 0.4616 0.3700 0.035 Uiso 1 1 calc R
C1 C 0.3919(3) 0.3279(3) 0.32058(13) 0.0243(8) Uani 1 1 d .
H1A H 0.3274 0.3019 0.3061 0.029 Uiso 1 1 calc R
N2 N 0.4818(2) 0.2720(3) 0.30379(10) 0.0200(6) Uani 1 1 d .
C5 C 0.5744(3) 0.3071(3) 0.32679(12) 0.0195(7) Uani 1 1 d .
Fe1 Fe 0.5000 0.13463(6) 0.2500 0.0199(2) Uani 1 2 d S
S1 S 0.38946(8) -0.18743(10) 0.37050(4) 0.0380(3) Uani 1 1 d .
N3 N 0.6507(2) 0.1468(3) 0.27141(10) 0.0205(6) Uani 1 1 d .
N1 N 0.4661(2) -0.0024(3) 0.29908(11) 0.0239(6) Uani 1 1 d .
C12 C 0.7732(3) 0.3675(3) 0.36732(13) 0.0226(7) Uani 1 1 d .
C8 C 0.8580(3) 0.1996(3) 0.30708(13) 0.0246(8) Uani 1 1 d .
H8A H 0.9271 0.2162 0.3186 0.030 Uiso 1 1 calc R
C9 C 0.8395(3) 0.1084(3) 0.26891(14) 0.0267(8) Uani 1 1 d .
H9A H 0.8966 0.0631 0.2540 0.032 Uiso 1 1 calc R
N5 N 0.7120(2) 0.5324(3) 0.41922(10) 0.0248(6) Uani 1 1 d .
C7 C 0.7700(3) 0.2670(3) 0.32828(12) 0.0199(7) Uani 1 1 d .
N4 N 0.8574(3) 0.4226(3) 0.39286(11) 0.0247(7) Uani 1 1 d .
C6 C 0.6689(3) 0.2387(3) 0.30887(12) 0.0199(7) Uani 1 1 d .
C11 C 0.6842(3) 0.4348(3) 0.38444(12) 0.0221(7) Uani 1 1 d .
C14 C 0.8841(3) 0.6155(3) 0.45248(13) 0.0306(9) Uani 1 1 d .
C19 C 0.4319(3) -0.0794(3) 0.32790(13) 0.0241(8) Uani 1 1 d .
C13 C 0.8169(3) 0.5232(3) 0.42280(13) 0.0255(8) Uani 1 1 d .
C10 C 0.7364(3) 0.0839(3) 0.25260(13) 0.0246(7) Uani 1 1 d .
H10A H 0.7261 0.0202 0.2272 0.030 Uiso 1 1 calc R
C16 C 0.9031(4) 0.8086(4) 0.50542(15) 0.0395(10) Uani 1 1 d .
H16A H 0.8738 0.8792 0.5242 0.047 Uiso 1 1 calc R
N6 N 1.0581(3) 0.6938(4) 0.47693(14) 0.0479(10) Uani 1 1 d .
C15 C 0.8372(4) 0.7196(4) 0.48046(14) 0.0384(10) Uani 1 1 d .
H15A H 0.7632 0.7284 0.4822 0.046 Uiso 1 1 calc R
C17 C 1.0102(4) 0.7939(4) 0.50281(15) 0.0424(11) Uani 1 1 d .
H17A H 1.0531 0.8562 0.5198 0.051 Uiso 1 1 calc R
C18 C 0.9940(3) 0.6068(4) 0.45159(16) 0.0411(10) Uani 1 1 d .
H18A H 1.0256 0.5381 0.4327 0.049 Uiso 1 1 calc R
H4 H 0.919(3) 0.405(3) 0.3905(13) 0.018(10) Uiso 1 1 d .

loop_
_atom_site_aniso_label
_atom_site_aniso_U_11
_atom_site_aniso_U_22
_atom_site_aniso_U_33
_atom_site_aniso_U_23
_atom_site_aniso_U_13
_atom_site_aniso_U_12
C4 0.0245(18) 0.0214(15) 0.0200(17) 0.0032(13) 0.0001(15) -0.0016(14)
C3 0.029(2) 0.0213(16) 0.0269(18) -0.0033(14) 0.0016(17) -0.0002(15)
C2 0.0226(19) 0.0290(17) 0.035(2) -0.0005(16) 0.0047(17) 0.0019(16)
C1 0.0206(18) 0.0235(16) 0.0289(19) 0.0000(15) 0.0000(16) -0.0004(14)
N2 0.0188(15) 0.0181(12) 0.0232(14) 0.0003(11) -0.0009(13) 0.0000(11)
C5 0.0221(17) 0.0176(15) 0.0187(16) 0.0018(13) -0.0009(15) -0.0014(14)
Fe1 0.0188(4) 0.0191(3) 0.0217(4) 0.000 -0.0026(3) 0.000
S1 0.0275(5) 0.0381(5) 0.0483(6) 0.0165(5) 0.0077(5) 0.0030(4)
N3 0.0212(15) 0.0206(13) 0.0198(14) -0.0004(11) -0.0022(13) 0.0032(12)
N1 0.0248(15) 0.0223(14) 0.0247(15) 0.0000(12) -0.0050(13) 0.0010(12)
C12 0.0231(18) 0.0222(15) 0.0225(17) 0.0044(14) -0.0028(15) -0.0052(14)
C8 0.0192(18) 0.0246(17) 0.0301(19) 0.0020(15) -0.0035(16) 0.0022(14)
C9 0.0230(19) 0.0258(17) 0.0312(19) -0.0027(15) -0.0001(17) 0.0064(15)
N5 0.0300(17) 0.0238(14) 0.0205(14) 0.0006(12) -0.0014(13) -0.0034(13)
C7 0.0218(18) 0.0188(14) 0.0192(16) 0.0034(13) -0.0032(15) -0.0019(13)
N4 0.0190(17) 0.0289(15) 0.0261(16) 0.0011(13) -0.0029(14) -0.0046(14)
C6 0.0205(18) 0.0191(15) 0.0203(17) 0.0042(13) 0.0000(15) -0.0023(13)
C11 0.0249(18) 0.0212(15) 0.0202(17) 0.0011(13) -0.0011(15) -0.0035(14)
C14 0.039(2) 0.0299(18) 0.0228(19) 0.0072(15) -0.0088(17) -0.0119(17)
C19 0.0186(18) 0.0227(16) 0.0310(19) 0.0010(15) -0.0037(16) 0.0027(14)
C13 0.032(2) 0.0218(16) 0.0228(17) 0.0040(14) -0.0049(17) -0.0046(15)
C10 0.0256(19) 0.0218(15) 0.0266(18) -0.0022(15) -0.0053(16) 0.0037(15)
C16 0.055(3) 0.036(2) 0.027(2) -0.0037(17) -0.008(2) -0.014(2)
N6 0.047(2) 0.046(2) 0.050(2) -0.0025(18) -0.0145(19) -0.0177(18)
C15 0.053(3) 0.035(2) 0.027(2) -0.0012(17) -0.006(2) -0.0089(19)
C17 0.061(3) 0.035(2) 0.032(2) -0.0049(17) -0.011(2) -0.019(2)
C18 0.046(3) 0.035(2) 0.042(2) -0.0032(18) -0.009(2) -0.0134(19)

loop_
_atom_type_symbol
_atom_type_description
_atom_type_scat_dispersion_real
_atom_type_scat_dispersion_imag
_atom_type_scat_source
C C 0.0033 0.0016 'International Tables Vol C Tables 4.2.6.8 and 6.1.1.4'
H H 0.0000 0.0000 'International Tables Vol C Tables 4.2.6.8 and 6.1.1.4'
N N 0.0061 0.0033 'International Tables Vol C Tables 4.2.6.8 and 6.1.1.4'
S S 0.1246 0.1234 'International Tables Vol C Tables 4.2.6.8 and 6.1.1.4'
Fe Fe 0.3463 0.8444 'International Tables Vol C Tables 4.2.6.8 and 6.1.1.4'

loop_
_geom_angle_atom_site_label_1
_geom_angle_atom_site_label_2
_geom_angle_atom_site_label_3
_geom_angle
_geom_angle_site_symmetry_1
_geom_angle_site_symmetry_3
C3 C4 C5 117.5(3) . .
C3 C4 C11 126.1(3) . .
C5 C4 C11 116.4(3) . .
C2 C3 C4 119.1(3) . .
C3 C2 C1 119.9(3) . .
N2 C1 C2 122.6(3) . .
C1 N2 C5 117.8(3) . .
C1 N2 Fe1 128.5(2) . .
C5 N2 Fe1 113.7(2) . .
N2 C5 C4 123.1(3) . .
N2 C5 C6 115.6(3) . .
C4 C5 C6 121.3(3) . .
N1 Fe1 N1 90.89(16) 3_655 .
N1 Fe1 N3 91.59(11) 3_655 .
N1 Fe1 N3 93.31(11) . .
N1 Fe1 N3 93.31(11) 3_655 3_655
N1 Fe1 N3 91.59(11) . 3_655
N3 Fe1 N3 173.01(15) . 3_655
N1 Fe1 N2 173.38(12) 3_655 .
N1 Fe1 N2 88.00(11) . .
N3 Fe1 N2 81.96(11) . .
N3 Fe1 N2 93.25(11) 3_655 .
N1 Fe1 N2 88.00(11) 3_655 3_655
N1 Fe1 N2 173.38(12) . 3_655
N3 Fe1 N2 93.25(11) . 3_655
N3 Fe1 N2 81.96(11) 3_655 3_655
N2 Fe1 N2 93.83(15) . 3_655
C10 N3 C6 116.6(3) . .
C10 N3 Fe1 129.1(2) . .
C6 N3 Fe1 114.2(2) . .
C19 N1 Fe1 171.0(3) . .
N4 C12 C11 105.6(3) . .
N4 C12 C7 130.9(3) . .
C11 C12 C7 123.4(3) . .
C9 C8 C7 118.3(3) . .
C8 C9 C10 120.2(3) . .
C13 N5 C11 104.6(3) . .
C6 C7 C8 117.9(3) . .
C6 C7 C12 115.5(3) . .
C8 C7 C12 126.5(3) . .
C12 N4 C13 107.0(3) . .
N3 C6 C7 123.6(3) . .
N3 C6 C5 114.5(3) . .
C7 C6 C5 121.9(3) . .
C12 C11 N5 110.8(3) . .
C12 C11 C4 121.5(3) . .
N5 C11 C4 127.7(3) . .
C18 C14 C15 118.3(4) . .
C18 C14 C13 121.6(4) . .
C15 C14 C13 120.0(4) . .
N1 C19 S1 176.8(3) . .
N5 C13 N4 112.1(3) . .
N5 C13 C14 124.5(3) . .
N4 C13 C14 123.3(3) . .
N3 C10 C9 123.4(3) . .
C17 C16 C15 120.2(4) . .
C17 N6 C18 117.2(4) . .
C16 C15 C14 118.3(4) . .
N6 C17 C16 123.2(4) . .
N6 C18 C14 122.9(4) . .

loop_
_geom_bond_atom_site_label_1
_geom_bond_atom_site_label_2
_geom_bond_distance
_geom_bond_site_symmetry_2
C4 C3 1.400(5) .
C4 C5 1.408(4) .
C4 C11 1.426(5) .
C3 C2 1.363(5) .
C2 C1 1.402(5) .
C1 N2 1.328(4) .
N2 C5 1.353(4) .
N2 Fe1 1.980(3) .
C5 C6 1.440(5) .
Fe1 N1 1.922(3) 3_655
Fe1 N1 1.922(3) .
Fe1 N3 1.970(3) .
Fe1 N3 1.970(3) 3_655
Fe1 N2 1.980(3) 3_655
S1 C19 1.641(4) .
N3 C10 1.334(4) .
N3 C6 1.363(4) .
N1 C19 1.159(4) .
C12 N4 1.364(4) .
C12 C11 1.372(5) .
C12 C7 1.433(4) .
C8 C9 1.373(5) .
C8 C7 1.402(5) .
C9 C10 1.380(5) .
N5 C13 1.316(4) .
N5 C11 1.377(4) .
C7 C6 1.392(5) .
N4 C13 1.367(5) .
C14 C18 1.376(6) .
C14 C15 1.395(5) .
C14 C13 1.467(5) .
C16 C17 1.348(6) .
C16 C15 1.373(5) .
N6 C17 1.342(6) .
N6 C18 1.351(5) .

loop_
_geom_torsion_atom_site_label_1
_geom_torsion_atom_site_label_2
_geom_torsion_atom_site_label_3
_geom_torsion_atom_site_label_4
_geom_torsion
_geom_torsion_site_symmetry_1
_geom_torsion_site_symmetry_4
C5 C4 C3 C2 1.0(5) . .
C11 C4 C3 C2 179.7(3) . .
C4 C3 C2 C1 -1.7(5) . .
C3 C2 C1 N2 -0.1(5) . .
C2 C1 N2 C5 2.6(5) . .
C2 C1 N2 Fe1 179.8(2) . .
C1 N2 C5 C4 -3.4(5) . .
Fe1 N2 C5 C4 179.0(2) . .
C1 N2 C5 C6 177.0(3) . .
Fe1 N2 C5 C6 -0.6(3) . .
C3 C4 C5 N2 1.6(5) . .
C11 C4 C5 N2 -177.3(3) . .
C3 C4 C5 C6 -178.8(3) . .
C11 C4 C5 C6 2.3(4) . .
C1 N2 Fe1 N1 -163.0(9) . 3_655
C5 N2 Fe1 N1 14.3(11) . 3_655
C1 N2 Fe1 N1 -82.6(3) . .
C5 N2 Fe1 N1 94.8(2) . .
C1 N2 Fe1 N3 -176.2(3) . .
C5 N2 Fe1 N3 1.1(2) . .
C1 N2 Fe1 N3 8.9(3) . 3_655
C5 N2 Fe1 N3 -173.8(2) . 3_655
C1 N2 Fe1 N2 91.1(3) . 3_655
C5 N2 Fe1 N2 -91.6(2) . 3_655
N1 Fe1 N3 C10 4.1(3) 3_655 .
N1 Fe1 N3 C10 95.1(3) . .
N3 Fe1 N3 C10 -130.5(3) 3_655 .
N2 Fe1 N3 C10 -177.4(3) . .
N2 Fe1 N3 C10 -84.0(3) 3_655 .
N1 Fe1 N3 C6 -180.0(2) 3_655 .
N1 Fe1 N3 C6 -89.0(2) . .
N3 Fe1 N3 C6 45.5(2) 3_655 .
N2 Fe1 N3 C6 -1.5(2) . .
N2 Fe1 N3 C6 91.9(2) 3_655 .
N1 Fe1 N1 C19 -110.3(17) 3_655 .
N3 Fe1 N1 C19 158.0(17) . .
N3 Fe1 N1 C19 -17.0(17) 3_655 .
N2 Fe1 N1 C19 76.2(17) . .
N2 Fe1 N1 C19 -30(2) 3_655 .
C7 C8 C9 C10 -0.6(5) . .
C9 C8 C7 C6 -0.8(5) . .
C9 C8 C7 C12 -178.3(3) . .
N4 C12 C7 C6 -177.2(3) . .
C11 C12 C7 C6 -1.2(5) . .
N4 C12 C7 C8 0.4(6) . .
C11 C12 C7 C8 176.3(3) . .
C11 C12 N4 C13 -2.0(4) . .
C7 C12 N4 C13 174.4(3) . .
C10 N3 C6 C7 -1.1(5) . .
Fe1 N3 C6 C7 -177.6(2) . .
C10 N3 C6 C5 178.1(3) . .
Fe1 N3 C6 C5 1.6(3) . .
C8 C7 C6 N3 1.8(5) . .
C12 C7 C6 N3 179.5(3) . .
C8 C7 C6 C5 -177.4(3) . .
C12 C7 C6 C5 0.4(4) . .
N2 C5 C6 N3 -0.7(4) . .
C4 C5 C6 N3 179.7(3) . .
N2 C5 C6 C7 178.5(3) . .
C4 C5 C6 C7 -1.1(5) . .
N4 C12 C11 N5 1.3(4) . .
C7 C12 C11 N5 -175.5(3) . .
N4 C12 C11 C4 179.5(3) . .
C7 C12 C11 C4 2.7(5) . .
C13 N5 C11 C12 0.0(4) . .
C13 N5 C11 C4 -178.0(3) . .
C3 C4 C11 C12 178.2(3) . .
C5 C4 C11 C12 -3.1(5) . .
C3 C4 C11 N5 -4.0(5) . .
C5 C4 C11 N5 174.7(3) . .
Fe1 N1 C19 S1 -146(5) . .
C11 N5 C13 N4 -1.3(4) . .
C11 N5 C13 C14 174.6(3) . .
C12 N4 C13 N5 2.2(4) . .
C12 N4 C13 C14 -173.8(3) . .
C18 C14 C13 N5 -174.9(4) . .
C15 C14 C13 N5 1.7(5) . .
C18 C14 C13 N4 0.6(5) . .
C15 C14 C13 N4 177.2(3) . .
C6 N3 C10 C9 -0.5(5) . .
Fe1 N3 C10 C9 175.4(3) . .
C8 C9 C10 N3 1.4(5) . .
C17 C16 C15 C14 -0.4(6) . .
C18 C14 C15 C16 0.4(5) . .
C13 C14 C15 C16 -176.3(3) . .
C18 N6 C17 C16 1.6(6) . .
C15 C16 C17 N6 -0.7(6) . .
C17 N6 C18 C14 -1.6(6) . .
C15 C14 C18 N6 0.6(6) . .
C13 C14 C18 N6 177.3(3) . .
